data_4000119
_journal_name_full 'Chemistry of Materials'
_journal_paper_doi 10.1021/cm010681c
_journal_year 2002
_chemical_formula_moiety '[Ni(4-PhPy)2(DBM)2]*(benzene)'
_chemical_formula_sum 'C58 H46 N2 Ni O4'
_chemical_formula_weight 893.68
_chemical_name_common
;
Bis(dibenzoylmethanato)bis-
(4-phenylpyridine)nickel(II), clathrate with benzene 1:1
;
_chemical_name_systematic
;
 Bis(1,3-diphenyl-1,3-propanediono)bis(4-phenylpyridine)nickel(II),
clathrate with benzene 1:1
;
_space_group_IT_number 2
_symmetry_cell_setting triclinic
_symmetry_space_group_name_Hall '-P 1'
_symmetry_space_group_name_H-M 'P -1'
_atom_sites_solution_hydrogens geom
_atom_sites_solution_primary direct
_atom_sites_solution_secondary difmap
_cell_angle_alpha 80.81(1)
_cell_angle_beta 70.94(1)
_cell_angle_gamma 74.38(1)
_cell_formula_units_Z 2
_cell_length_a 11.278(2)
_cell_length_b 13.630(2)
_cell_length_c 16.378(2)
_cell_measurement_reflns_used 'all data'
_cell_measurement_temperature 173(2)
_cell_measurement_theta_max 29.6
_cell_measurement_theta_min 1.3
_cell_volume 2284.6(6)
_diffrn_ambient_temperature 173(2)
_diffrn_detector_area_resol_mean ?
_diffrn_measurement_device_type 'Smart CCD'
_diffrn_measurement_method ?
_diffrn_radiation_monochromator graphite
_diffrn_radiation_source 'fine-focus sealed tube'
_diffrn_radiation_type MoK\a
_diffrn_radiation_wavelength 0.71070
_diffrn_reflns_av_R_equivalents 0.0294
_diffrn_reflns_av_sigmaI/netI 0.0521
_diffrn_reflns_limit_h_max 15
_diffrn_reflns_limit_h_min -15
_diffrn_reflns_limit_k_max 18
_diffrn_reflns_limit_k_min -18
_diffrn_reflns_limit_l_max 22
_diffrn_reflns_limit_l_min -22
_diffrn_reflns_number 28934
_diffrn_reflns_theta_max 29.63
_diffrn_reflns_theta_min 1.32
_diffrn_standards_decay_% ?
_diffrn_standards_interval_count ?
_diffrn_standards_interval_time ?
_diffrn_standards_number ?
_exptl_absorpt_coefficient_mu 0.476
_exptl_absorpt_correction_T_max 0.9281
_exptl_absorpt_correction_T_min 0.6715
_exptl_absorpt_correction_type SADABS
_exptl_crystal_colour green
_exptl_crystal_density_diffrn 1.299
_exptl_crystal_density_meas ?
_exptl_crystal_density_method 'not measured'
_exptl_crystal_description 'oblique block'
_exptl_crystal_F_000 936
_exptl_crystal_size_max 0.2
_exptl_crystal_size_mid 0.2
_exptl_crystal_size_min 0.1
_refine_ls_extinction_coef ?
_refine_ls_extinction_method none
_refine_ls_goodness_of_fit_ref 1.035
_refine_ls_hydrogen_treatment mixed
_refine_ls_matrix_type full
_refine_ls_number_parameters 586
_refine_ls_number_reflns 12711
_refine_ls_number_restraints 0
_refine_ls_restrained_S_all 1.035
_refine_ls_R_factor_all 0.0744
_refine_ls_R_factor_gt 0.0445
_refine_ls_shift/su_max 0.002
_refine_ls_shift/su_mean 0.000
_refine_ls_structure_factor_coef Fsqd
_refine_ls_weighting_details 'w=1/[\s^2^(Fo^2^)+(0.0479P)^2^+0.2929P] where P=(Fo^2^+2Fc^2^)/3'
_refine_ls_weighting_scheme calc
_refine_ls_wR_factor_gt 0.1010
_refine_ls_wR_factor_ref 0.1082
_reflns_number_gt 8900
_reflns_number_total 12711
_reflns_threshold_expression >2sigma(I)
_cod_depositor_comments
;
The following automatic conversions were performed:

'_refine_ls_weighting_scheme' value 'calc
w=1/[\s^2^(Fo^2^)+(0.0479P)^2^+0.2929P] where P=(Fo^2^+2Fc^2^)/3' was
changed to 'calc'. New tag '_refine_ls_weighting_details' was
created. The value of the new tag was set to
'w=1/[\s^2^(Fo^2^)+(0.0479P)^2^+0.2929P] where P=(Fo^2^+2Fc^2^)/3'.

Automatic conversion script
Id: cif_fix_values 3143 2015-03-26 13:38:13Z robertas 
;
_cod_original_sg_symbol_H-M P-1
_cod_database_code 4000119

loop_
_symmetry_equiv_pos_as_xyz
'x, y, z'
'-x, -y, -z'

loop_
_atom_site_label
_atom_site_type_symbol
_atom_site_fract_x
_atom_site_fract_y
_atom_site_fract_z
_atom_site_U_iso_or_equiv
_atom_site_adp_type
_atom_site_occupancy
_atom_site_calc_flag
_atom_site_refinement_flags
_atom_site_disorder_assembly
_atom_site_disorder_group
Ni Ni 0.46113(2) 0.179270(16) 0.285715(13) 0.02196(7) Uani 1 d . . .
O1 O 0.62858(11) 0.13163(9) 0.31742(7) 0.0261(3) Uani 1 d . . .
C1 C 0.72828(16) 0.07147(13) 0.27536(10) 0.0245(3) Uani 1 d . . .
C11 C 0.83892(17) 0.03854(14) 0.31373(10) 0.0280(4) Uani 1 d . . .
C12 C 0.8681(2) 0.11028(16) 0.35082(12) 0.0371(4) Uani 1 d . . .
H12 H 0.8194 0.1790 0.3512 0.045 Uiso 1 calc R . .
C13 C 0.9688(2) 0.0811(2) 0.38733(13) 0.0502(6) Uani 1 d . . .
H13 H 0.9906 0.1306 0.4110 0.060 Uiso 1 calc R . .
C14 C 1.0370(2) -0.0190(2) 0.38938(14) 0.0572(7) Uani 1 d . . .
H14 H 1.1044 -0.0388 0.4156 0.069 Uiso 1 calc R . .
C15 C 1.0074(2) -0.0900(2) 0.35335(15) 0.0570(7) Uani 1 d . . .
H15 H 1.0543 -0.1592 0.3551 0.068 Uiso 1 calc R . .
C16 C 0.9095(2) -0.06173(16) 0.31445(13) 0.0414(5) Uani 1 d . . .
H16 H 0.8910 -0.1110 0.2884 0.050 Uiso 1 calc R . .
C2 C 0.74847(17) 0.03576(14) 0.19438(11) 0.0290(4) Uani 1 d . . .
H2 H 0.8259 -0.0137 0.1723 0.035 Uiso 1 calc R . .
O3 O 0.54906(11) 0.12056(9) 0.16980(7) 0.0247(2) Uani 1 d . . .
C3 C 0.66371(16) 0.06727(12) 0.14423(10) 0.0232(3) Uani 1 d . . .
C31 C 0.70845(17) 0.04327(13) 0.05067(10) 0.0247(3) Uani 1 d . . .
C32 C 0.83614(18) 0.00067(15) 0.00597(11) 0.0340(4) Uani 1 d . . .
H32 H 0.8993 -0.0201 0.0359 0.041 Uiso 1 calc R . .
C33 C 0.8717(2) -0.01170(16) -0.08204(12) 0.0400(5) Uani 1 d . . .
H33 H 0.9591 -0.0405 -0.1119 0.048 Uiso 1 calc R . .
C34 C 0.7812(2) 0.01745(16) -0.12650(12) 0.0394(5) Uani 1 d . . .
H34 H 0.8061 0.0099 -0.1869 0.047 Uiso 1 calc R . .
C35 C 0.6546(2) 0.05756(16) -0.08259(12) 0.0412(5) Uani 1 d . . .
H35 H 0.5915 0.0766 -0.1126 0.049 Uiso 1 calc R . .
C36 C 0.61839(19) 0.07034(15) 0.00527(11) 0.0337(4) Uani 1 d . . .
H36 H 0.5305 0.0981 0.0348 0.040 Uiso 1 calc R . .
O4 O 0.29651(11) 0.22697(9) 0.25165(7) 0.0259(3) Uani 1 d . . .
C4 C 0.18735(16) 0.26704(13) 0.30059(10) 0.0244(3) Uani 1 d . . .
C41 C 0.07833(17) 0.29466(13) 0.26115(11) 0.0269(4) Uani 1 d . . .
C42 C 0.09111(19) 0.24421(15) 0.19044(11) 0.0339(4) Uani 1 d . . .
H42 H 0.1663 0.1923 0.1695 0.041 Uiso 1 calc R . .
C43 C -0.0050(2) 0.26904(18) 0.15020(14) 0.0470(5) Uani 1 d . . .
H43 H 0.0041 0.2335 0.1023 0.056 Uiso 1 calc R . .
C44 C -0.1138(2) 0.34508(19) 0.17945(14) 0.0518(6) Uani 1 d . . .
H44 H -0.1792 0.3625 0.1514 0.062 Uiso 1 calc R . .
C45 C -0.1272(2) 0.39541(18) 0.24890(14) 0.0491(6) Uani 1 d . . .
H45 H -0.2019 0.4482 0.2687 0.059 Uiso 1 calc R . .
C46 C -0.03295(18) 0.37021(16) 0.29083(12) 0.0379(5) Uani 1 d . . .
H46 H -0.0444 0.4046 0.3399 0.046 Uiso 1 calc R . .
C5 C 0.15997(17) 0.28672(14) 0.38756(11) 0.0294(4) Uani 1 d . . .
H5 H 0.0722 0.3128 0.4184 0.035 Uiso 1 calc R . .
O6 O 0.37151(11) 0.23700(9) 0.40195(7) 0.0238(2) Uani 1 d . . .
C6 C 0.25063(16) 0.27119(12) 0.43245(10) 0.0235(3) Uani 1 d . . .
C61 C 0.20466(17) 0.29569(13) 0.52595(10) 0.0266(4) Uani 1 d . . .
C62 C 0.08461(19) 0.35778(16) 0.56379(12) 0.0401(5) Uani 1 d . . .
H62 H 0.0269 0.3864 0.5304 0.048 Uiso 1 calc R . .
C63 C 0.0486(2) 0.3782(2) 0.64995(14) 0.0538(6) Uani 1 d . . .
H63 H -0.0334 0.4210 0.6751 0.065 Uiso 1 calc R . .
C64 C 0.1309(2) 0.33668(19) 0.69917(13) 0.0528(6) Uani 1 d . . .
H64 H 0.1056 0.3504 0.7583 0.063 Uiso 1 calc R . .
C65 C 0.2503(2) 0.27517(18) 0.66250(12) 0.0452(5) Uani 1 d . . .
H65 H 0.3074 0.2467 0.6963 0.054 Uiso 1 calc R . .
C66 C 0.28713(19) 0.25470(15) 0.57612(11) 0.0328(4) Uani 1 d . . .
H66 H 0.3695 0.2123 0.5512 0.039 Uiso 1 calc R . .
N7 N 0.50919(13) 0.32070(10) 0.22894(8) 0.0245(3) Uani 1 d . . .
C71 C 0.49107(18) 0.39792(13) 0.27663(11) 0.0290(4) Uani 1 d . . .
H71 H 0.4555 0.3884 0.3377 0.035 Uiso 1 calc R . .
C72 C 0.52135(18) 0.49021(14) 0.24177(11) 0.0298(4) Uani 1 d . . .
H72 H 0.5061 0.5423 0.2786 0.036 Uiso 1 calc R . .
C73 C 0.57436(16) 0.50723(13) 0.15237(10) 0.0259(4) Uani 1 d . . .
C74 C 0.59178(17) 0.42709(13) 0.10333(10) 0.0269(4) Uani 1 d . . .
H74 H 0.6268 0.4345 0.0421 0.032 Uiso 1 calc R . .
C75 C 0.55864(17) 0.33720(13) 0.14283(10) 0.0276(4) Uani 1 d . . .
H75 H 0.5714 0.2842 0.1074 0.033 Uiso 1 calc R . .
C76 C 0.61067(17) 0.60393(13) 0.11125(11) 0.0272(4) Uani 1 d . . .
C77 C 0.6514(2) 0.66311(15) 0.15438(12) 0.0368(4) Uani 1 d . . .
H77 H 0.6532 0.6425 0.2123 0.044 Uiso 1 calc R . .
C78 C 0.6892(2) 0.75142(16) 0.11346(13) 0.0421(5) Uani 1 d . . .
H78 H 0.7166 0.7911 0.1435 0.051 Uiso 1 calc R . .
C79 C 0.6873(2) 0.78243(15) 0.02930(12) 0.0376(4) Uani 1 d . . .
H79 H 0.7141 0.8428 0.0012 0.045 Uiso 1 calc R . .
C7X C 0.64623(19) 0.72482(14) -0.01399(12) 0.0347(4) Uani 1 d . . .
H7X H 0.6445 0.7459 -0.0718 0.042 Uiso 1 calc R . .
C7Y C 0.60792(18) 0.63729(13) 0.02666(11) 0.0294(4) Uani 1 d . . .
H7Y H 0.5790 0.5988 -0.0034 0.035 Uiso 1 calc R . .
N8 N 0.41558(14) 0.03709(11) 0.33971(9) 0.0261(3) Uani 1 d . . .
C81 C 0.40161(18) 0.00399(14) 0.42330(11) 0.0299(4) Uani 1 d . . .
H81 H 0.4062 0.0487 0.4605 0.036 Uiso 1 calc R . .
C82 C 0.38092(18) -0.09114(14) 0.45820(11) 0.0311(4) Uani 1 d . . .
H82 H 0.3721 -0.1105 0.5178 0.037 Uiso 1 calc R . .
C83 C 0.37289(17) -0.15906(13) 0.40563(11) 0.0271(4) Uani 1 d . . .
C84 C 0.38795(19) -0.12415(14) 0.31889(11) 0.0323(4) Uani 1 d . . .
H84 H 0.3846 -0.1673 0.2799 0.039 Uiso 1 calc R . .
C85 C 0.40758(18) -0.02771(14) 0.28923(11) 0.0317(4) Uani 1 d . . .
H85 H 0.4159 -0.0060 0.2300 0.038 Uiso 1 calc R . .
C86 C 0.34968(17) -0.26163(14) 0.44039(11) 0.0298(4) Uani 1 d . . .
C87 C 0.3869(2) -0.31233(15) 0.51248(12) 0.0362(4) Uani 1 d . . .
H87 H 0.4275 -0.2806 0.5400 0.043 Uiso 1 calc R . .
C88 C 0.3652(2) -0.40811(16) 0.54396(14) 0.0441(5) Uani 1 d . . .
H88 H 0.3920 -0.4419 0.5926 0.053 Uiso 1 calc R . .
C89 C 0.3051(2) -0.45554(16) 0.50596(14) 0.0430(5) Uani 1 d . . .
H89 H 0.2897 -0.5211 0.5287 0.052 Uiso 1 calc R . .
C8X C 0.2675(2) -0.40694(16) 0.43477(14) 0.0410(5) Uani 1 d . . .
H8X H 0.2264 -0.4393 0.4082 0.049 Uiso 1 calc R . .
C8Y C 0.28959(19) -0.31060(15) 0.40172(13) 0.0354(4) Uani 1 d . . .
H8Y H 0.2637 -0.2778 0.3525 0.042 Uiso 1 calc R . .
C1A C 0.7579(3) 0.3698(2) -0.14341(16) 0.0632(7) Uani 1 d . . .
H1A H 0.6974 0.3640 -0.1704 0.076 Uiso 1 calc R . .
C2A C 0.8181(3) 0.2856(2) -0.10195(17) 0.0649(7) Uani 1 d . . .
H2A H 0.7992 0.2212 -0.0999 0.078 Uiso 1 calc R . .
C3A C 0.9056(3) 0.2940(2) -0.06330(16) 0.0632(7) Uani 1 d . . .
H3A H 0.9475 0.2353 -0.0347 0.076 Uiso 1 calc R . .
C4A C 0.9330(3) 0.3867(2) -0.06576(15) 0.0578(6) Uani 1 d . . .
H4A H 0.9937 0.3924 -0.0390 0.069 Uiso 1 calc R . .
C5A C 0.8721(3) 0.47149(19) -0.10710(15) 0.0568(6) Uani 1 d . . .
H5A H 0.8903 0.5360 -0.1087 0.068 Uiso 1 calc R . .
C6A C 0.7851(3) 0.4627(2) -0.14591(15) 0.0598(7) Uani 1 d . . .
H6A H 0.7434 0.5212 -0.1747 0.072 Uiso 1 calc R . .

loop_
_atom_site_aniso_label
_atom_site_aniso_U_11
_atom_site_aniso_U_22
_atom_site_aniso_U_33
_atom_site_aniso_U_23
_atom_site_aniso_U_13
_atom_site_aniso_U_12
Ni 0.02137(12) 0.02619(12) 0.01729(10) -0.00310(8) -0.00554(8) -0.00335(8)
O1 0.0257(6) 0.0319(7) 0.0218(6) -0.0058(5) -0.0094(5) -0.0036(5)
C1 0.0235(9) 0.0275(9) 0.0233(8) 0.0018(6) -0.0078(7) -0.0083(7)
C11 0.0225(9) 0.0396(10) 0.0203(8) 0.0015(7) -0.0054(6) -0.0082(8)
C12 0.0382(11) 0.0476(12) 0.0307(9) 0.0033(8) -0.0153(8) -0.0160(9)
C13 0.0441(13) 0.0855(18) 0.0335(11) 0.0056(11) -0.0188(10) -0.0323(13)
C14 0.0289(11) 0.105(2) 0.0332(11) 0.0079(12) -0.0158(9) -0.0076(13)
C15 0.0409(13) 0.0676(16) 0.0490(13) 0.0029(12) -0.0186(11) 0.0114(12)
C16 0.0350(11) 0.0444(12) 0.0407(11) -0.0041(9) -0.0141(9) 0.0016(9)
C2 0.0228(9) 0.0366(10) 0.0253(8) -0.0070(7) -0.0062(7) -0.0017(7)
O3 0.0234(6) 0.0290(6) 0.0205(5) -0.0045(5) -0.0057(5) -0.0039(5)
C3 0.0227(8) 0.0246(8) 0.0214(7) -0.0043(6) -0.0028(6) -0.0075(7)
C31 0.0277(9) 0.0256(9) 0.0210(8) -0.0046(6) -0.0031(7) -0.0100(7)
C32 0.0269(10) 0.0491(12) 0.0285(9) -0.0128(8) -0.0033(7) -0.0133(9)
C33 0.0333(11) 0.0531(13) 0.0315(10) -0.0186(9) 0.0062(8) -0.0172(10)
C34 0.0539(13) 0.0450(12) 0.0214(8) -0.0095(8) -0.0022(8) -0.0220(10)
C35 0.0502(13) 0.0478(12) 0.0280(9) -0.0099(8) -0.0162(9) -0.0058(10)
C36 0.0331(10) 0.0401(11) 0.0262(9) -0.0095(8) -0.0080(8) -0.0028(8)
O4 0.0227(6) 0.0327(7) 0.0206(5) -0.0042(5) -0.0062(5) -0.0029(5)
C4 0.0233(9) 0.0258(9) 0.0236(8) -0.0016(6) -0.0066(7) -0.0056(7)
C41 0.0226(9) 0.0318(9) 0.0257(8) -0.0009(7) -0.0082(7) -0.0048(7)
C42 0.0298(10) 0.0418(11) 0.0298(9) -0.0058(8) -0.0118(8) -0.0024(8)
C43 0.0440(13) 0.0608(14) 0.0424(12) -0.0110(10) -0.0245(10) -0.0039(11)
C44 0.0347(12) 0.0759(17) 0.0464(12) -0.0060(11) -0.0246(10) 0.0008(11)
C45 0.0290(11) 0.0618(15) 0.0476(12) -0.0105(11) -0.0129(9) 0.0097(10)
C46 0.0287(10) 0.0465(12) 0.0353(10) -0.0097(9) -0.0105(8) 0.0016(9)
C5 0.0213(9) 0.0411(11) 0.0240(8) -0.0094(7) -0.0039(7) -0.0040(8)
O6 0.0231(6) 0.0290(6) 0.0187(5) -0.0035(4) -0.0050(5) -0.0056(5)
C6 0.0267(9) 0.0222(8) 0.0208(7) -0.0036(6) -0.0043(6) -0.0069(7)
C61 0.0288(9) 0.0314(9) 0.0208(8) -0.0060(7) -0.0034(7) -0.0117(7)
C62 0.0315(11) 0.0537(13) 0.0336(10) -0.0189(9) -0.0033(8) -0.0061(9)
C63 0.0381(12) 0.0758(17) 0.0425(12) -0.0322(12) 0.0039(10) -0.0087(12)
C64 0.0575(15) 0.0769(17) 0.0250(10) -0.0218(10) 0.0001(10) -0.0221(13)
C65 0.0542(14) 0.0609(14) 0.0258(9) -0.0085(9) -0.0129(9) -0.0181(11)
C66 0.0370(11) 0.0383(11) 0.0235(8) -0.0077(7) -0.0066(8) -0.0093(9)
N7 0.0236(8) 0.0284(8) 0.0212(7) -0.0020(6) -0.0075(6) -0.0046(6)
C71 0.0343(10) 0.0316(10) 0.0202(8) -0.0028(7) -0.0060(7) -0.0082(8)
C72 0.0362(10) 0.0289(9) 0.0244(8) -0.0056(7) -0.0079(7) -0.0072(8)
C73 0.0247(9) 0.0299(9) 0.0247(8) 0.0006(7) -0.0109(7) -0.0061(7)
C74 0.0299(9) 0.0316(9) 0.0192(7) -0.0018(7) -0.0064(7) -0.0082(7)
C75 0.0325(10) 0.0301(9) 0.0211(8) -0.0037(7) -0.0087(7) -0.0067(8)
C76 0.0258(9) 0.0273(9) 0.0269(8) -0.0015(7) -0.0081(7) -0.0037(7)
C77 0.0521(13) 0.0371(11) 0.0282(9) 0.0016(8) -0.0180(9) -0.0169(9)
C78 0.0600(14) 0.0377(11) 0.0394(11) -0.0004(9) -0.0209(10) -0.0232(10)
C79 0.0452(12) 0.0314(10) 0.0353(10) 0.0012(8) -0.0095(9) -0.0128(9)
C7X 0.0413(11) 0.0333(10) 0.0271(9) 0.0015(7) -0.0107(8) -0.0065(9)
C7Y 0.0343(10) 0.0293(9) 0.0260(8) -0.0027(7) -0.0121(7) -0.0056(8)
N8 0.0266(8) 0.0302(8) 0.0221(7) -0.0030(6) -0.0081(6) -0.0058(6)
C81 0.0377(10) 0.0302(9) 0.0226(8) -0.0046(7) -0.0085(7) -0.0083(8)
C82 0.0380(11) 0.0334(10) 0.0221(8) -0.0003(7) -0.0100(7) -0.0085(8)
C83 0.0258(9) 0.0273(9) 0.0282(8) -0.0019(7) -0.0085(7) -0.0058(7)
C84 0.0387(11) 0.0364(10) 0.0256(9) -0.0060(7) -0.0100(8) -0.0126(9)
C85 0.0403(11) 0.0374(10) 0.0223(8) -0.0011(7) -0.0128(8) -0.0139(9)
C86 0.0255(9) 0.0282(9) 0.0325(9) -0.0063(7) -0.0042(7) -0.0043(7)
C87 0.0396(11) 0.0354(10) 0.0345(10) -0.0002(8) -0.0109(8) -0.0121(9)
C88 0.0482(13) 0.0374(11) 0.0448(12) 0.0067(9) -0.0141(10) -0.0123(10)
C89 0.0404(12) 0.0304(10) 0.0535(13) -0.0002(9) -0.0062(10) -0.0121(9)
C8X 0.0328(11) 0.0365(11) 0.0550(13) -0.0122(9) -0.0089(9) -0.0104(9)
C8Y 0.0311(10) 0.0350(10) 0.0406(10) -0.0058(8) -0.0111(8) -0.0065(8)
C1A 0.0464(15) 0.089(2) 0.0504(14) -0.0193(14) -0.0098(12) -0.0076(14)
C2A 0.087(2) 0.0496(15) 0.0603(16) -0.0099(12) -0.0155(15) -0.0236(15)
C3A 0.083(2) 0.0487(15) 0.0487(14) 0.0015(11) -0.0231(14) 0.0009(14)
C4A 0.0550(16) 0.0712(18) 0.0454(13) -0.0169(12) -0.0108(11) -0.0100(13)
C5A 0.0593(16) 0.0472(14) 0.0473(13) -0.0090(11) 0.0102(12) -0.0143(12)
C6A 0.0529(15) 0.0600(16) 0.0414(13) 0.0002(11) -0.0011(11) 0.0095(13)
